data_7060324
loop_
_publ_author_name
'Some\,san, Adrian-Alexandru'
'Silvestru, Cristian'
'Varga, Richard A.'

_publ_section_title
;
 Reactivity of a carbonyl moiety in organotin(iv) compounds: novel Pd(ii)
 and Cu(ii) complexes supported by organotin(iv) ligands
;
_journal_issue 8
_journal_name_full 'New Journal of Chemistry'
_journal_page_first 3817
_journal_page_last 3827
_journal_paper_doi 10.1039/D0NJ06016J
_journal_volume 45
_journal_year 2021
_chemical_formula_sum 'C35 H29 N O4 Sn'
_chemical_formula_weight 646.28
_space_group_crystal_system triclinic
_space_group_IT_number 2
_space_group_name_Hall '-P 1'
_space_group_name_H-M_alt 'P -1'
_atom_sites_solution_hydrogens geom
_audit_creation_method SHELXL-2018/3
_audit_update_record
;
2021-01-13 deposited with the CCDC.	2021-01-21 downloaded from the CCDC.
;
_cell_angle_alpha 96.462(2)
_cell_angle_beta 97.444(2)
_cell_angle_gamma 113.734(2)
_cell_formula_units_Z 2
_cell_length_a 10.0636(15)
_cell_length_b 11.6223(17)
_cell_length_c 14.212(2)
_cell_measurement_reflns_used 8350
_cell_measurement_temperature 150(2)
_cell_measurement_theta_max 27.55
_cell_measurement_theta_min 2.22
_cell_volume 1483.8(4)
_computing_cell_refinement 'Bruker SMART'
_computing_data_collection 'Bruker SMART'
_computing_data_reduction 'Bruker SAINT'
_computing_molecular_graphics 'Bruker SHELXTL'
_computing_publication_material 'Bruker SHELXTL'
_computing_structure_refinement 'SHELXL-2018/3 (Sheldrick, 2018)'
_computing_structure_solution 'Bruker SHELXTL'
_diffrn_ambient_temperature 150(2)
_diffrn_measured_fraction_theta_full 0.993
_diffrn_measured_fraction_theta_max 0.993
_diffrn_measurement_device_type 'CCD area detector'
_diffrn_measurement_method 'phi and omega scans'
_diffrn_radiation_monochromator graphite
_diffrn_radiation_source 'sealed tube'
_diffrn_radiation_type MoK\a
_diffrn_radiation_wavelength 0.71073
_diffrn_reflns_av_R_equivalents 0.0255
_diffrn_reflns_av_unetI/netI 0.0312
_diffrn_reflns_Laue_measured_fraction_full 0.993
_diffrn_reflns_Laue_measured_fraction_max 0.993
_diffrn_reflns_limit_h_max 11
_diffrn_reflns_limit_h_min -11
_diffrn_reflns_limit_k_max 13
_diffrn_reflns_limit_k_min -13
_diffrn_reflns_limit_l_max 16
_diffrn_reflns_limit_l_min -16
_diffrn_reflns_number 14095
_diffrn_reflns_point_group_measured_fraction_full 0.993
_diffrn_reflns_point_group_measured_fraction_max 0.993
_diffrn_reflns_theta_full 24.999
_diffrn_reflns_theta_max 24.999
_diffrn_reflns_theta_min 1.469
_exptl_absorpt_coefficient_mu 0.900
_exptl_absorpt_correction_T_max 0.830
_exptl_absorpt_correction_T_min 0.732
_exptl_absorpt_correction_type multi-scan
_exptl_absorpt_process_details 'Bruker, 2001.'
_exptl_crystal_colour colourless
_exptl_crystal_density_diffrn 1.447
_exptl_crystal_description block
_exptl_crystal_F_000 656
_exptl_crystal_size_max 0.330
_exptl_crystal_size_mid 0.260
_exptl_crystal_size_min 0.230
_refine_diff_density_max 0.545
_refine_diff_density_min -0.205
_refine_diff_density_rms 0.057
_refine_ls_extinction_method none
_refine_ls_goodness_of_fit_ref 1.087
_refine_ls_hydrogen_treatment constr
_refine_ls_matrix_type full
_refine_ls_number_parameters 372
_refine_ls_number_reflns 5182
_refine_ls_number_restraints 0
_refine_ls_restrained_S_all 1.087
_refine_ls_R_factor_all 0.0271
_refine_ls_R_factor_gt 0.0252
_refine_ls_shift/su_max 0.002
_refine_ls_shift/su_mean 0.000
_refine_ls_structure_factor_coef Fsqd
_refine_ls_weighting_details 'w=1/[\s^2^(Fo^2^)+(0.0272P)^2^+0.5984P] where P=(Fo^2^+2Fc^2^)/3'
_refine_ls_weighting_scheme calc
_refine_ls_wR_factor_gt 0.0614
_refine_ls_wR_factor_ref 0.0623
_reflns_Friedel_coverage 0.000
_reflns_number_gt 4906
_reflns_number_total 5182
_reflns_threshold_expression 'I > 2\s(I)'
_cod_data_source_file d0nj06016j2.cif
_cod_data_source_block 767r
_cod_depositor_comments 'Adding full bibliography for 7060320--7060326.cif.'
_cod_database_code 7060324
_shelx_shelxl_version_number 2018/3
_shelx_space_group_comment
;
The symmetry employed for this shelxl refinement is uniquely defined
by the following loop, which should always be used as a source of
symmetry information in preference to the above space-group names.
They are only intended as comments.
;
_shelx_estimated_absorpt_t_min 0.755
_shelx_estimated_absorpt_t_max 0.820

loop_
_space_group_symop_operation_xyz
'x, y, z'
'-x, -y, -z'

loop_
_atom_site_label
_atom_site_type_symbol
_atom_site_fract_x
_atom_site_fract_y
_atom_site_fract_z
_atom_site_U_iso_or_equiv
_atom_site_adp_type
_atom_site_occupancy
_atom_site_site_symmetry_order
_atom_site_calc_flag
_atom_site_refinement_flags_posn
_atom_site_refinement_flags_adp
_atom_site_refinement_flags_occupancy
_atom_site_disorder_assembly
_atom_site_disorder_group
C1 C 1.0928(2) 0.0455(2) 0.72973(16) 0.0289(5) Uani 1 1 d . . . . .
C2 C 1.1873(2) 0.1567(2) 0.79580(16) 0.0302(5) Uani 1 1 d . . . . .
C3 C 1.3393(3) 0.1923(2) 0.81579(18) 0.0372(6) Uani 1 1 d . . . . .
H3 H 1.402046 0.267256 0.861403 0.045 Uiso 1 1 calc R U . . .
C4 C 1.3990(3) 0.1190(2) 0.76966(19) 0.0410(6) Uani 1 1 d . . . . .
H4 H 1.502702 0.144001 0.782905 0.049 Uiso 1 1 calc R U . . .
C5 C 1.3074(3) 0.0094(2) 0.70418(19) 0.0391(6) Uani 1 1 d . . . . .
H5 H 1.348236 -0.041279 0.672391 0.047 Uiso 1 1 calc R U . . .
C6 C 1.1555(3) -0.0272(2) 0.68461(18) 0.0344(5) Uani 1 1 d . . . . .
H6 H 1.093542 -0.103066 0.639636 0.041 Uiso 1 1 calc R U . . .
C7 C 1.1271(3) 0.2361(2) 0.84718(17) 0.0323(5) Uani 1 1 d . . . . .
H7 H 1.190573 0.305195 0.897429 0.039 Uiso 1 1 calc R U . . .
C8 C 0.9301(2) 0.2795(2) 0.88166(16) 0.0288(5) Uani 1 1 d . . . . .
C9 C 0.8399(2) 0.3293(2) 0.83622(16) 0.0295(5) Uani 1 1 d . . . . .
H9 H 0.822242 0.320440 0.767920 0.035 Uiso 1 1 calc R U . . .
C10 C 0.7753(2) 0.3921(2) 0.89059(17) 0.0316(5) Uani 1 1 d . . . . .
C11 C 0.7961(3) 0.4012(2) 0.99035(17) 0.0353(5) Uani 1 1 d . . . . .
H11 H 0.751138 0.443209 1.027421 0.042 Uiso 1 1 calc R U . . .
C12 C 0.8828(3) 0.3485(2) 1.03516(17) 0.0357(5) Uani 1 1 d . . . . .
C13 C 0.9504(3) 0.2884(2) 0.98131(17) 0.0327(5) Uani 1 1 d . . . . .
H13 H 1.010653 0.253408 1.012723 0.039 Uiso 1 1 calc R U . . .
C14 C 0.6866(3) 0.4504(2) 0.8382(2) 0.0382(6) Uani 1 1 d . . . . .
C15 C 0.5545(4) 0.5768(3) 0.8541(3) 0.0688(9) Uani 1 1 d . . . . .
H15A H 0.614587 0.634973 0.815737 0.103 Uiso 1 1 calc R U . . .
H15B H 0.529067 0.625355 0.904015 0.103 Uiso 1 1 calc R U . . .
H15C H 0.463706 0.512309 0.812084 0.103 Uiso 1 1 calc R U . . .
C16 C 0.9127(3) 0.3555(3) 1.1424(2) 0.0496(7) Uani 1 1 d . . . . .
C17 C 0.8817(5) 0.4388(4) 1.2918(2) 0.0963(15) Uani 1 1 d . . . . .
H17A H 0.827203 0.356589 1.310726 0.144 Uiso 1 1 calc R U . . .
H17B H 0.850104 0.502174 1.320167 0.144 Uiso 1 1 calc R U . . .
H17C H 0.987943 0.467536 1.314984 0.144 Uiso 1 1 calc R U . . .
C18 C 0.7788(2) -0.1915(2) 0.59001(17) 0.0303(5) Uani 1 1 d . . . . .
C19 C 0.7269(3) -0.2003(2) 0.49243(17) 0.0339(5) Uani 1 1 d . . . . .
H19 H 0.731249 -0.125702 0.469092 0.041 Uiso 1 1 calc R U . . .
C20 C 0.6690(3) -0.3159(3) 0.42881(18) 0.0400(6) Uani 1 1 d . . . . .
H20 H 0.633431 -0.320145 0.362668 0.048 Uiso 1 1 calc R U . . .
C21 C 0.6633(3) -0.4247(2) 0.46169(19) 0.0425(6) Uani 1 1 d . . . . .
H21 H 0.623614 -0.503910 0.418141 0.051 Uiso 1 1 calc R U . . .
C22 C 0.7152(3) -0.4186(3) 0.5579(2) 0.0444(6) Uani 1 1 d . . . . .
H22 H 0.711915 -0.493460 0.580364 0.053 Uiso 1 1 calc R U . . .
C23 C 0.7718(3) -0.3033(2) 0.62142(18) 0.0378(6) Uani 1 1 d . . . . .
H23 H 0.806626 -0.300007 0.687529 0.045 Uiso 1 1 calc R U . . .
C24 C 0.7352(3) -0.0612(2) 0.80308(17) 0.0302(5) Uani 1 1 d . . . . .
C25 C 0.5820(3) -0.1143(3) 0.7816(2) 0.0409(6) Uani 1 1 d . . . . .
H25 H 0.532760 -0.135376 0.716200 0.049 Uiso 1 1 calc R U . . .
C26 C 0.4989(3) -0.1376(3) 0.8542(2) 0.0551(8) Uani 1 1 d . . . . .
H26 H 0.393968 -0.173053 0.838176 0.066 Uiso 1 1 calc R U . . .
C27 C 0.5689(4) -0.1090(3) 0.9492(2) 0.0558(8) Uani 1 1 d . . . . .
H27 H 0.512588 -0.123473 0.998875 0.067 Uiso 1 1 calc R U . . .
C28 C 0.7191(4) -0.0599(3) 0.9717(2) 0.0592(9) Uani 1 1 d . . . . .
H28 H 0.767254 -0.041916 1.037244 0.071 Uiso 1 1 calc R U . . .
C29 C 0.8026(3) -0.0360(3) 0.89965(19) 0.0465(7) Uani 1 1 d . . . . .
H29 H 0.907330 -0.001885 0.916546 0.056 Uiso 1 1 calc R U . . .
C30 C 0.8113(2) 0.1139(2) 0.60886(15) 0.0267(5) Uani 1 1 d . . . . .
C31 C 0.9223(3) 0.2021(2) 0.57208(18) 0.0391(6) Uani 1 1 d . . . . .
H31 H 1.019098 0.205809 0.584292 0.047 Uiso 1 1 calc R U . . .
C32 C 0.8951(3) 0.2854(3) 0.51767(19) 0.0456(6) Uani 1 1 d . . . . .
H32 H 0.972287 0.344146 0.492169 0.055 Uiso 1 1 calc R U . . .
C33 C 0.7568(4) 0.2824(3) 0.50112(19) 0.0475(7) Uani 1 1 d . . . . .
H33 H 0.738066 0.339718 0.464588 0.057 Uiso 1 1 calc R U . . .
C34 C 0.6459(3) 0.1974(3) 0.5369(2) 0.0537(8) Uani 1 1 d . . . . .
H34 H 0.550009 0.195903 0.525536 0.064 Uiso 1 1 calc R U . . .
C35 C 0.6722(3) 0.1129(3) 0.5898(2) 0.0420(6) Uani 1 1 d . . . . .
H35 H 0.593380 0.053263 0.613507 0.050 Uiso 1 1 calc R U . . .
N1 N 0.9916(2) 0.21352(17) 0.82524(13) 0.0296(4) Uani 1 1 d . . . . .
O1 O 0.6605(2) 0.4410(2) 0.75261(15) 0.0535(5) Uani 1 1 d . . . . .
O2 O 0.6379(2) 0.51400(18) 0.89950(15) 0.0501(5) Uani 1 1 d . . . . .
O3 O 0.8516(2) 0.4242(2) 1.18707(13) 0.0611(6) Uani 1 1 d . . . . .
O4 O 0.9820(3) 0.3076(3) 1.18233(15) 0.0758(7) Uani 1 1 d . . . . .
Sn1 Sn 0.85855(2) -0.01371(2) 0.69020(2) 0.02755(6) Uani 1 1 d . . . . .

loop_
_atom_site_aniso_label
_atom_site_aniso_U_11
_atom_site_aniso_U_22
_atom_site_aniso_U_33
_atom_site_aniso_U_23
_atom_site_aniso_U_13
_atom_site_aniso_U_12
C1 0.0259(11) 0.0311(12) 0.0332(12) 0.0108(10) 0.0067(9) 0.0141(10)
C2 0.0275(12) 0.0321(12) 0.0338(12) 0.0128(10) 0.0081(9) 0.0131(10)
C3 0.0283(12) 0.0362(13) 0.0430(14) 0.0117(11) 0.0047(10) 0.0090(10)
C4 0.0262(12) 0.0478(15) 0.0530(16) 0.0162(13) 0.0095(11) 0.0175(11)
C5 0.0342(13) 0.0450(14) 0.0476(15) 0.0123(12) 0.0121(11) 0.0240(12)
C6 0.0305(12) 0.0374(13) 0.0400(13) 0.0102(11) 0.0088(10) 0.0176(11)
C7 0.0301(13) 0.0295(12) 0.0326(12) 0.0061(10) 0.0050(10) 0.0081(10)
C8 0.0251(11) 0.0238(11) 0.0309(12) 0.0015(9) 0.0037(9) 0.0051(9)
C9 0.0295(12) 0.0247(11) 0.0287(11) 0.0017(9) 0.0043(9) 0.0070(9)
C10 0.0283(12) 0.0239(11) 0.0376(13) 0.0012(10) 0.0077(10) 0.0066(9)
C11 0.0299(12) 0.0285(12) 0.0381(13) -0.0038(10) 0.0117(10) 0.0039(10)
C12 0.0337(13) 0.0318(12) 0.0290(12) 0.0026(10) 0.0062(10) 0.0019(10)
C13 0.0292(12) 0.0308(12) 0.0319(12) 0.0049(10) 0.0013(10) 0.0081(10)
C14 0.0330(13) 0.0286(12) 0.0501(17) 0.0034(11) 0.0081(11) 0.0109(10)
C15 0.075(2) 0.056(2) 0.096(3) 0.0135(18) 0.018(2) 0.0479(18)
C16 0.0477(16) 0.0520(17) 0.0331(14) 0.0040(13) 0.0101(12) 0.0053(14)
C17 0.111(3) 0.121(3) 0.0312(17) -0.0006(19) 0.0258(19) 0.024(3)
C18 0.0233(11) 0.0332(12) 0.0354(12) 0.0045(10) 0.0070(9) 0.0130(10)
C19 0.0294(12) 0.0390(13) 0.0370(13) 0.0101(11) 0.0071(10) 0.0172(11)
C20 0.0329(13) 0.0511(16) 0.0335(13) 0.0026(11) 0.0037(10) 0.0174(12)
C21 0.0380(14) 0.0376(14) 0.0475(15) -0.0025(12) 0.0089(12) 0.0140(11)
C22 0.0516(16) 0.0361(14) 0.0490(16) 0.0077(12) 0.0116(13) 0.0214(12)
C23 0.0424(14) 0.0378(13) 0.0353(13) 0.0076(11) 0.0042(11) 0.0199(11)
C24 0.0337(12) 0.0272(11) 0.0347(12) 0.0097(9) 0.0107(10) 0.0156(10)
C25 0.0358(14) 0.0508(15) 0.0465(15) 0.0203(12) 0.0129(11) 0.0244(12)
C26 0.0484(17) 0.0639(19) 0.080(2) 0.0398(17) 0.0348(16) 0.0373(15)
C27 0.084(2) 0.0510(17) 0.0586(19) 0.0282(15) 0.0450(18) 0.0409(17)
C28 0.087(3) 0.0438(16) 0.0366(15) 0.0121(13) 0.0171(15) 0.0150(16)
C29 0.0462(16) 0.0412(15) 0.0401(15) 0.0125(12) 0.0039(12) 0.0066(12)
C30 0.0296(12) 0.0286(11) 0.0249(11) 0.0027(9) 0.0047(9) 0.0161(9)
C31 0.0329(13) 0.0436(14) 0.0438(14) 0.0127(12) 0.0106(11) 0.0172(11)
C32 0.0588(18) 0.0370(14) 0.0438(15) 0.0144(12) 0.0183(13) 0.0188(13)
C33 0.077(2) 0.0465(16) 0.0383(14) 0.0128(12) 0.0148(14) 0.0426(15)
C34 0.0500(17) 0.077(2) 0.0597(18) 0.0239(16) 0.0144(14) 0.0485(17)
C35 0.0327(13) 0.0516(16) 0.0505(16) 0.0200(13) 0.0141(11) 0.0220(12)
N1 0.0285(10) 0.0287(10) 0.0314(10) 0.0050(8) 0.0052(8) 0.0124(8)
O1 0.0619(13) 0.0601(13) 0.0500(12) 0.0112(10) 0.0061(10) 0.0385(11)
O2 0.0532(12) 0.0435(10) 0.0643(13) 0.0039(9) 0.0151(10) 0.0315(9)
O3 0.0659(14) 0.0692(14) 0.0321(10) -0.0022(9) 0.0195(10) 0.0124(11)
O4 0.0948(19) 0.0992(19) 0.0360(12) 0.0188(12) 0.0035(12) 0.0447(16)
Sn1 0.02362(9) 0.03055(10) 0.03096(10) 0.00667(6) 0.00511(6) 0.01373(7)

loop_
_atom_type_symbol
_atom_type_description
_atom_type_scat_dispersion_real
_atom_type_scat_dispersion_imag
_atom_type_scat_source
C C 0.0033 0.0016 'International Tables Vol C Tables 4.2.6.8 and 6.1.1.4'
H H 0.0000 0.0000 'International Tables Vol C Tables 4.2.6.8 and 6.1.1.4'
N N 0.0061 0.0033 'International Tables Vol C Tables 4.2.6.8 and 6.1.1.4'
O O 0.0106 0.0060 'International Tables Vol C Tables 4.2.6.8 and 6.1.1.4'
Sn Sn -0.6537 1.4246 'International Tables Vol C Tables 4.2.6.8 and 6.1.1.4'

loop_
_geom_angle_atom_site_label_1
_geom_angle_atom_site_label_2
_geom_angle_atom_site_label_3
_geom_angle
_geom_angle_site_symmetry_1
_geom_angle_site_symmetry_3
_geom_angle_publ_flag
C6 C1 C2 118.0(2) . . ?
C6 C1 Sn1 118.52(17) . . ?
C2 C1 Sn1 123.44(16) . . ?
C3 C2 C1 120.6(2) . . ?
C3 C2 C7 118.9(2) . . ?
C1 C2 C7 120.5(2) . . ?
C4 C3 C2 120.3(2) . . ?
C4 C3 H3 119.8 . . ?
C2 C3 H3 119.8 . . ?
C3 C4 C5 119.8(2) . . ?
C3 C4 H4 120.1 . . ?
C5 C4 H4 120.1 . . ?
C4 C5 C6 120.2(2) . . ?
C4 C5 H5 119.9 . . ?
C6 C5 H5 119.9 . . ?
C1 C6 C5 121.1(2) . . ?
C1 C6 H6 119.4 . . ?
C5 C6 H6 119.4 . . ?
N1 C7 C2 120.8(2) . . ?
N1 C7 H7 119.6 . . ?
C2 C7 H7 119.6 . . ?
C13 C8 C9 119.4(2) . . ?
C13 C8 N1 121.1(2) . . ?
C9 C8 N1 119.3(2) . . ?
C8 C9 C10 120.1(2) . . ?
C8 C9 H9 119.9 . . ?
C10 C9 H9 119.9 . . ?
C11 C10 C9 120.2(2) . . ?
C11 C10 C14 122.1(2) . . ?
C9 C10 C14 117.7(2) . . ?
C12 C11 C10 119.5(2) . . ?
C12 C11 H11 120.2 . . ?
C10 C11 H11 120.2 . . ?
C11 C12 C13 120.4(2) . . ?
C11 C12 C16 123.0(2) . . ?
C13 C12 C16 116.6(2) . . ?
C12 C13 C8 120.2(2) . . ?
C12 C13 H13 119.9 . . ?
C8 C13 H13 119.9 . . ?
O1 C14 O2 123.8(2) . . ?
O1 C14 C10 124.7(2) . . ?
O2 C14 C10 111.5(2) . . ?
O2 C15 H15A 109.5 . . ?
O2 C15 H15B 109.5 . . ?
H15A C15 H15B 109.5 . . ?
O2 C15 H15C 109.5 . . ?
H15A C15 H15C 109.5 . . ?
H15B C15 H15C 109.5 . . ?
O4 C16 O3 124.4(3) . . ?
O4 C16 C12 124.5(3) . . ?
O3 C16 C12 111.1(3) . . ?
O3 C17 H17A 109.5 . . ?
O3 C17 H17B 109.5 . . ?
H17A C17 H17B 109.5 . . ?
O3 C17 H17C 109.5 . . ?
H17A C17 H17C 109.5 . . ?
H17B C17 H17C 109.5 . . ?
C19 C18 C23 117.7(2) . . ?
C19 C18 Sn1 121.23(17) . . ?
C23 C18 Sn1 121.07(17) . . ?
C20 C19 C18 121.3(2) . . ?
C20 C19 H19 119.4 . . ?
C18 C19 H19 119.4 . . ?
C21 C20 C19 119.9(2) . . ?
C21 C20 H20 120.1 . . ?
C19 C20 H20 120.1 . . ?
C20 C21 C22 120.1(2) . . ?
C20 C21 H21 119.9 . . ?
C22 C21 H21 119.9 . . ?
C21 C22 C23 119.9(2) . . ?
C21 C22 H22 120.1 . . ?
C23 C22 H22 120.1 . . ?
C22 C23 C18 121.2(2) . . ?
C22 C23 H23 119.4 . . ?
C18 C23 H23 119.4 . . ?
C25 C24 C29 117.4(2) . . ?
C25 C24 Sn1 119.90(17) . . ?
C29 C24 Sn1 122.63(18) . . ?
C24 C25 C26 121.3(3) . . ?
C24 C25 H25 119.4 . . ?
C26 C25 H25 119.4 . . ?
C27 C26 C25 119.9(3) . . ?
C27 C26 H26 120.1 . . ?
C25 C26 H26 120.1 . . ?
C28 C27 C26 119.9(3) . . ?
C28 C27 H27 120.1 . . ?
C26 C27 H27 120.1 . . ?
C27 C28 C29 120.5(3) . . ?
C27 C28 H28 119.8 . . ?
C29 C28 H28 119.8 . . ?
C28 C29 C24 121.1(3) . . ?
C28 C29 H29 119.5 . . ?
C24 C29 H29 119.5 . . ?
C35 C30 C31 117.1(2) . . ?
C35 C30 Sn1 122.95(17) . . ?
C31 C30 Sn1 119.90(17) . . ?
C30 C31 C32 121.5(2) . . ?
C30 C31 H31 119.3 . . ?
C32 C31 H31 119.3 . . ?
C33 C32 C31 119.7(3) . . ?
C33 C32 H32 120.2 . . ?
C31 C32 H32 120.2 . . ?
C34 C33 C32 120.1(2) . . ?
C34 C33 H33 119.9 . . ?
C32 C33 H33 119.9 . . ?
C33 C34 C35 120.3(3) . . ?
C33 C34 H34 119.9 . . ?
C35 C34 H34 119.9 . . ?
C30 C35 C34 121.3(2) . . ?
C30 C35 H35 119.4 . . ?
C34 C35 H35 119.4 . . ?
C7 N1 C8 120.81(19) . . ?
C14 O2 C15 114.8(2) . . ?
C16 O3 C17 113.8(3) . . ?
C30 Sn1 C24 114.15(8) . . ?
C30 Sn1 C1 110.96(8) . . ?
C24 Sn1 C1 116.16(9) . . ?
C30 Sn1 C18 105.00(8) . . ?
C24 Sn1 C18 104.24(9) . . ?
C1 Sn1 C18 104.97(8) . . ?

loop_
_geom_bond_atom_site_label_1
_geom_bond_atom_site_label_2
_geom_bond_distance
_geom_bond_site_symmetry_2
_geom_bond_publ_flag
C1 C6 1.391(3) . ?
C1 C2 1.401(3) . ?
C1 Sn1 2.148(2) . ?
C2 C3 1.394(3) . ?
C2 C7 1.471(3) . ?
C3 C4 1.379(4) . ?
C3 H3 0.9500 . ?
C4 C5 1.380(4) . ?
C4 H4 0.9500 . ?
C5 C6 1.391(3) . ?
C5 H5 0.9500 . ?
C6 H6 0.9500 . ?
C7 N1 1.268(3) . ?
C7 H7 0.9500 . ?
C8 C13 1.390(3) . ?
C8 C9 1.390(3) . ?
C8 N1 1.409(3) . ?
C9 C10 1.392(3) . ?
C9 H9 0.9500 . ?
C10 C11 1.392(3) . ?
C10 C14 1.496(3) . ?
C11 C12 1.384(4) . ?
C11 H11 0.9500 . ?
C12 C13 1.390(3) . ?
C12 C16 1.501(4) . ?
C13 H13 0.9500 . ?
C14 O1 1.193(3) . ?
C14 O2 1.343(3) . ?
C15 O2 1.452(4) . ?
C15 H15A 0.9800 . ?
C15 H15B 0.9800 . ?
C15 H15C 0.9800 . ?
C16 O4 1.182(4) . ?
C16 O3 1.342(4) . ?
C17 O3 1.456(4) . ?
C17 H17A 0.9800 . ?
C17 H17B 0.9800 . ?
C17 H17C 0.9800 . ?
C18 C19 1.394(3) . ?
C18 C23 1.399(3) . ?
C18 Sn1 2.156(2) . ?
C19 C20 1.386(3) . ?
C19 H19 0.9500 . ?
C20 C21 1.379(4) . ?
C20 H20 0.9500 . ?
C21 C22 1.382(4) . ?
C21 H21 0.9500 . ?
C22 C23 1.384(4) . ?
C22 H22 0.9500 . ?
C23 H23 0.9500 . ?
C24 C25 1.385(3) . ?
C24 C29 1.392(3) . ?
C24 Sn1 2.141(2) . ?
C25 C26 1.394(4) . ?
C25 H25 0.9500 . ?
C26 C27 1.375(5) . ?
C26 H26 0.9500 . ?
C27 C28 1.361(5) . ?
C27 H27 0.9500 . ?
C28 C29 1.390(4) . ?
C28 H28 0.9500 . ?
C29 H29 0.9500 . ?
C30 C35 1.386(3) . ?
C30 C31 1.386(3) . ?
C30 Sn1 2.139(2) . ?
C31 C32 1.392(4) . ?
C31 H31 0.9500 . ?
C32 C33 1.366(4) . ?
C32 H32 0.9500 . ?
C33 C34 1.361(4) . ?
C33 H33 0.9500 . ?
C34 C35 1.387(4) . ?
C34 H34 0.9500 . ?
C35 H35 0.9500 . ?

loop_
_geom_torsion_atom_site_label_1
_geom_torsion_atom_site_label_2
_geom_torsion_atom_site_label_3
_geom_torsion_atom_site_label_4
_geom_torsion
_geom_torsion_site_symmetry_1
_geom_torsion_site_symmetry_2
_geom_torsion_site_symmetry_3
_geom_torsion_site_symmetry_4
_geom_torsion_publ_flag
C6 C1 C2 C3 -0.5(3) . . . . ?
Sn1 C1 C2 C3 -177.68(17) . . . . ?
C6 C1 C2 C7 -178.8(2) . . . . ?
Sn1 C1 C2 C7 4.0(3) . . . . ?
C1 C2 C3 C4 0.9(4) . . . . ?
C7 C2 C3 C4 179.3(2) . . . . ?
C2 C3 C4 C5 -0.7(4) . . . . ?
C3 C4 C5 C6 0.1(4) . . . . ?
C2 C1 C6 C5 -0.1(3) . . . . ?
Sn1 C1 C6 C5 177.23(18) . . . . ?
C4 C5 C6 C1 0.3(4) . . . . ?
C3 C2 C7 N1 173.9(2) . . . . ?
C1 C2 C7 N1 -7.7(3) . . . . ?
C13 C8 C9 C10 2.6(3) . . . . ?
N1 C8 C9 C10 178.50(19) . . . . ?
C8 C9 C10 C11 -2.4(3) . . . . ?
C8 C9 C10 C14 176.5(2) . . . . ?
C9 C10 C11 C12 0.7(3) . . . . ?
C14 C10 C11 C12 -178.1(2) . . . . ?
C10 C11 C12 C13 0.9(3) . . . . ?
C10 C11 C12 C16 179.1(2) . . . . ?
C11 C12 C13 C8 -0.7(3) . . . . ?
C16 C12 C13 C8 -179.1(2) . . . . ?
C9 C8 C13 C12 -1.0(3) . . . . ?
N1 C8 C13 C12 -176.9(2) . . . . ?
C11 C10 C14 O1 -176.8(2) . . . . ?
C9 C10 C14 O1 4.3(4) . . . . ?
C11 C10 C14 O2 2.4(3) . . . . ?
C9 C10 C14 O2 -176.4(2) . . . . ?
C11 C12 C16 O4 177.2(3) . . . . ?
C13 C12 C16 O4 -4.4(4) . . . . ?
C11 C12 C16 O3 -3.3(3) . . . . ?
C13 C12 C16 O3 175.1(2) . . . . ?
C23 C18 C19 C20 0.6(3) . . . . ?
Sn1 C18 C19 C20 -176.88(17) . . . . ?
C18 C19 C20 C21 -0.5(4) . . . . ?
C19 C20 C21 C22 0.0(4) . . . . ?
C20 C21 C22 C23 0.5(4) . . . . ?
C21 C22 C23 C18 -0.4(4) . . . . ?
C19 C18 C23 C22 -0.1(4) . . . . ?
Sn1 C18 C23 C22 177.38(19) . . . . ?
C29 C24 C25 C26 2.2(4) . . . . ?
Sn1 C24 C25 C26 -175.2(2) . . . . ?
C24 C25 C26 C27 -0.8(4) . . . . ?
C25 C26 C27 C28 -1.0(4) . . . . ?
C26 C27 C28 C29 1.3(5) . . . . ?
C27 C28 C29 C24 0.1(4) . . . . ?
C25 C24 C29 C28 -1.8(4) . . . . ?
Sn1 C24 C29 C28 175.5(2) . . . . ?
C35 C30 C31 C32 -0.5(4) . . . . ?
Sn1 C30 C31 C32 179.07(19) . . . . ?
C30 C31 C32 C33 1.1(4) . . . . ?
C31 C32 C33 C34 -0.7(4) . . . . ?
C32 C33 C34 C35 -0.4(4) . . . . ?
C31 C30 C35 C34 -0.5(4) . . . . ?
Sn1 C30 C35 C34 179.9(2) . . . . ?
C33 C34 C35 C30 1.0(4) . . . . ?
C2 C7 N1 C8 172.4(2) . . . . ?
C13 C8 N1 C7 -50.1(3) . . . . ?
C9 C8 N1 C7 134.0(2) . . . . ?
O1 C14 O2 C15 -2.6(4) . . . . ?
C10 C14 O2 C15 178.2(2) . . . . ?
O4 C16 O3 C17 1.8(4) . . . . ?
C12 C16 O3 C17 -177.7(3) . . . . ?
